data_7064340
loop_
_publ_author_name
'Borth, Ketlyn Wolfart'
'Leal, Let\'icia dos Santos'
'Teixeira, Ver\^onica de Carvalho'
'da Rocha, Grazielli'
'Sim\~oes, Tatiana Renata Gomes'

_publ_section_title
;
 Hybrid azine--oxamic acid molecular design: synthesis, structure, and
 supramolecular implications
;
_journal_issue 18
_journal_name_full 'New Journal of Chemistry'
_journal_page_first 7619
_journal_page_last 7634
_journal_paper_doi 10.1039/D5NJ04656D
_journal_volume 50
_journal_year 2026
_chemical_formula_moiety 'C18 H14 N4 O6, 4(C2 H6 O S)'
_chemical_formula_structural (C18H14N4O6)(C2H6OS4)
_chemical_formula_sum 'C26 H38 N4 O10 S4'
_chemical_formula_weight 694.8607
_space_group_crystal_system monoclinic
_space_group_IT_number 14
_space_group_name_Hall '-P 2ybc'
_space_group_name_H-M_alt 'P 1 21/c 1'
_atom_sites_solution_hydrogens mixed
_atom_sites_solution_primary intrinsic-phasing
_atom_sites_solution_secondary difmap
_audit_creation_method SHELXL-2017/1
_audit_update_record
;
2025-08-08 deposited with the CCDC.	2026-03-05 downloaded from the CCDC.
;
_cell_angle_alpha 90
_cell_angle_beta 105.583(15)
_cell_angle_gamma 90
_cell_formula_units_Z 2
_cell_length_a 13.269(4)
_cell_length_b 5.3039(6)
_cell_length_c 24.374(4)
_cell_measurement_reflns_used 9554
_cell_measurement_temperature 100(2)
_cell_measurement_theta_max 74.1966
_cell_measurement_theta_min 3.7594
_cell_volume 1652.3(6)
_computing_cell_refinement 'Bruker SAINT'
_computing_data_collection 'Bruker APEX4 (2022)'
_computing_data_reduction 'Bruker SAINT'
_computing_molecular_graphics 'Mercury (Cambridge Crystallographic Data Centre, 2019)'
_computing_publication_material 'SHELXL-97 (Sheldrick, 2008) and WINGX (Farrugia, 2012)'
_computing_structure_refinement 'SHELXL-2017/1 (Sheldrick, 2017)'
_computing_structure_solution 'SHELXT-2015 (Sheldrick 2015a)'
_diffrn_ambient_temperature 100(2)
_diffrn_detector_area_resol_mean 10.4167
_diffrn_measured_fraction_theta_full 0.993
_diffrn_measured_fraction_theta_max 0.993
_diffrn_measurement_device_type 'Bruker D8 Venture/Photon 100 CMOS'
_diffrn_measurement_method '\f and \w scans'
_diffrn_radiation_monochromator graphite
_diffrn_radiation_type CuK\a
_diffrn_radiation_wavelength 1.54178
_diffrn_reflns_av_R_equivalents 0.0440
_diffrn_reflns_av_unetI/netI 0.0183
_diffrn_reflns_Laue_measured_fraction_full 0.993
_diffrn_reflns_Laue_measured_fraction_max 0.993
_diffrn_reflns_limit_h_max 16
_diffrn_reflns_limit_h_min -14
_diffrn_reflns_limit_k_max 6
_diffrn_reflns_limit_k_min -6
_diffrn_reflns_limit_l_max 29
_diffrn_reflns_limit_l_min -29
_diffrn_reflns_number 73279
_diffrn_reflns_point_group_measured_fraction_full 0.993
_diffrn_reflns_point_group_measured_fraction_max 0.993
_diffrn_reflns_theta_full 67.679
_diffrn_reflns_theta_max 70.952
_diffrn_reflns_theta_min 3.458
_diffrn_source 'fine-focus sealed tube'
_exptl_absorpt_coefficient_mu 3.144
_exptl_absorpt_correction_T_max 0.7538
_exptl_absorpt_correction_T_min 0.3634
_exptl_absorpt_correction_type multi-scan
_exptl_absorpt_process_details
;
SADABS-2012/1 - Bruker AXS area detector scaling and absorption correction
;
_exptl_crystal_colour yellow
_exptl_crystal_density_diffrn 1.397
_exptl_crystal_description parallelepiped
_exptl_crystal_F_000 732
_exptl_crystal_size_max 0.798
_exptl_crystal_size_mid 0.163
_exptl_crystal_size_min 0.152
_refine_diff_density_max 0.432
_refine_diff_density_min -0.376
_refine_diff_density_rms 0.061
_refine_ls_extinction_method none
_refine_ls_goodness_of_fit_ref 1.061
_refine_ls_hydrogen_treatment mixed
_refine_ls_matrix_type full
_refine_ls_number_parameters 251
_refine_ls_number_reflns 3183
_refine_ls_number_restraints 0
_refine_ls_restrained_S_all 1.061
_refine_ls_R_factor_all 0.0334
_refine_ls_R_factor_gt 0.0328
_refine_ls_shift/su_max 0.001
_refine_ls_shift/su_mean 0.000
_refine_ls_structure_factor_coef Fsqd
_refine_ls_weighting_details 'w=1/[\s^2^(Fo^2^)+(0.0516P)^2^+0.9103P] where P=(Fo^2^+2Fc^2^)/3'
_refine_ls_weighting_scheme calc
_refine_ls_wR_factor_gt 0.0878
_refine_ls_wR_factor_ref 0.0886
_reflns_Friedel_coverage 0.000
_reflns_number_gt 3106
_reflns_number_total 3183
_reflns_threshold_expression 'I > 2\s(I)'
_cod_data_source_file d5nj04656d2.cif
_cod_data_source_block NN-H4oba
_cod_depositor_comments 'Adding full bibliography for 7064339--7064340.cif.'
_cod_original_sg_symbol_H-M 'P 21/c'
_cod_database_code 7064340
_shelx_shelxl_version_number 2017/1
_shelx_space_group_comment
;
The symmetry employed for this shelxl refinement is uniquely defined
by the following loop, which should always be used as a source of
symmetry information in preference to the above space-group names.
They are only intended as comments.
;
_shelx_estimated_absorpt_t_min 0.188
_shelx_estimated_absorpt_t_max 0.646

loop_
_space_group_symop_operation_xyz
'x, y, z'
'-x, y+1/2, -z+1/2'
'-x, -y, -z'
'x, -y-1/2, z-1/2'

loop_
_atom_site_label
_atom_site_type_symbol
_atom_site_fract_x
_atom_site_fract_y
_atom_site_fract_z
_atom_site_U_iso_or_equiv
_atom_site_adp_type
_atom_site_occupancy
_atom_site_site_symmetry_order
_atom_site_calc_flag
_atom_site_refinement_flags_posn
_atom_site_refinement_flags_adp
_atom_site_refinement_flags_occupancy
_atom_site_disorder_assembly
_atom_site_disorder_group
S1 S 0.89477(2) 0.75453(6) 0.55343(2) 0.01861(12) Uani 1 1 d . . . . .
S2 S 0.81906(3) 1.00167(7) 0.74135(2) 0.02745(13) Uani 1 1 d . . . . .
O1 O 0.73107(8) 0.3327(2) 0.47806(4) 0.0237(2) Uani 1 1 d . . . . .
O2 O 0.84810(8) 0.4134(2) 0.42881(4) 0.0224(2) Uani 1 1 d . . . . .
O3 O 0.77091(8) 0.02561(19) 0.35857(4) 0.0229(2) Uani 1 1 d . . . . .
O4 O 0.88589(8) 0.79799(19) 0.49044(4) 0.0215(2) Uani 1 1 d . . . . .
O5 O 0.87223(12) 0.8999(2) 0.69906(5) 0.0435(3) Uani 1 1 d . . . . .
N1 N 0.64861(9) -0.0424(2) 0.40857(5) 0.0186(2) Uani 1 1 d . . . . .
N2 N 0.52118(9) -0.0328(2) 0.47760(5) 0.0208(3) Uani 1 1 d . . . . .
C1 C 0.77107(10) 0.2895(3) 0.43959(6) 0.0187(3) Uani 1 1 d . . . . .
C2 C 0.73115(10) 0.0736(3) 0.39690(6) 0.0183(3) Uani 1 1 d . . . . .
C3 C 0.58908(10) -0.2425(2) 0.38010(6) 0.0179(3) Uani 1 1 d . . . . .
C4 C 0.60992(11) -0.3606(3) 0.33302(6) 0.0204(3) Uani 1 1 d . . . . .
C5 C 0.54849(11) -0.5596(3) 0.30620(6) 0.0234(3) Uani 1 1 d . . . . .
C6 C 0.46549(12) -0.6469(3) 0.32563(7) 0.0264(3) Uani 1 1 d . . . . .
C7 C 0.44518(11) -0.5325(3) 0.37248(7) 0.0257(3) Uani 1 1 d . . . . .
C8 C 0.50488(10) -0.3302(3) 0.40054(6) 0.0199(3) Uani 1 1 d . . . . .
C9 C 0.47540(11) -0.2243(3) 0.44926(6) 0.0210(3) Uani 1 1 d . . . . .
C10 C 0.96206(12) 1.0232(3) 0.58852(7) 0.0236(3) Uani 1 1 d . . . . .
C11 C 0.76907(11) 0.8238(3) 0.56281(7) 0.0255(3) Uani 1 1 d . . . . .
C12 C 0.91149(17) 0.9997(4) 0.80800(7) 0.0487(5) Uani 1 1 d . . . . .
H15 H 0.879399 1.065367 0.836911 0.073 Uiso 1 1 calc R U . . .
H14 H 0.935630 0.826773 0.817824 0.073 Uiso 1 1 calc R U . . .
H16 H 0.971121 1.106014 0.806515 0.073 Uiso 1 1 calc R U . . .
C13 C 0.8132(2) 1.3340(4) 0.73214(9) 0.0603(7) Uani 1 1 d . . . . .
H17 H 0.778786 1.409490 0.759073 0.091 Uiso 1 1 calc R U . . .
H18 H 0.884247 1.401579 0.739146 0.091 Uiso 1 1 calc R U . . .
H19 H 0.773247 1.374358 0.693116 0.091 Uiso 1 1 calc R U . . .
H1 H 0.8630(19) 0.563(5) 0.4522(11) 0.058(7) Uiso 1 1 d . . . . .
H2 H 0.6288(15) 0.021(4) 0.4367(9) 0.029(5) Uiso 1 1 d . . . . .
H3 H 0.6658(14) -0.306(3) 0.3206(7) 0.024(4) Uiso 1 1 d . . . . .
H4 H 0.5634(15) -0.637(4) 0.2744(8) 0.032(5) Uiso 1 1 d . . . . .
H5 H 0.4241(17) -0.783(4) 0.3072(9) 0.037(5) Uiso 1 1 d . . . . .
H6 H 0.3906(15) -0.592(4) 0.3899(8) 0.034(5) Uiso 1 1 d . . . . .
H7 H 0.4207(13) -0.303(3) 0.4589(7) 0.017(4) Uiso 1 1 d . . . . .
H8 H 1.0315(17) 1.000(4) 0.5891(9) 0.037(5) Uiso 1 1 d . . . . .
H9 H 0.9290(15) 1.174(4) 0.5685(8) 0.030(5) Uiso 1 1 d . . . . .
H10 H 0.9541(14) 1.022(3) 0.6252(9) 0.028(5) Uiso 1 1 d . . . . .
H11 H 0.7482(17) 0.992(4) 0.5474(10) 0.041(6) Uiso 1 1 d . . . . .
H12 H 0.7720(15) 0.824(4) 0.6010(9) 0.034(5) Uiso 1 1 d . . . . .
H13 H 0.7225(16) 0.695(4) 0.5435(9) 0.035(5) Uiso 1 1 d . . . . .

loop_
_atom_site_aniso_label
_atom_site_aniso_U_11
_atom_site_aniso_U_22
_atom_site_aniso_U_33
_atom_site_aniso_U_23
_atom_site_aniso_U_13
_atom_site_aniso_U_12
S1 0.02119(19) 0.01624(19) 0.01971(19) 0.00008(11) 0.00773(14) -0.00306(11)
S2 0.0330(2) 0.0270(2) 0.0236(2) -0.00347(13) 0.00980(16) -0.00510(14)
O1 0.0271(5) 0.0237(5) 0.0248(5) -0.0035(4) 0.0147(4) -0.0051(4)
O2 0.0230(5) 0.0239(5) 0.0236(5) -0.0044(4) 0.0118(4) -0.0073(4)
O3 0.0229(5) 0.0276(5) 0.0218(5) -0.0037(4) 0.0121(4) -0.0054(4)
O4 0.0258(5) 0.0222(5) 0.0195(5) -0.0019(4) 0.0109(4) -0.0062(4)
O5 0.0748(9) 0.0350(7) 0.0272(6) -0.0060(5) 0.0252(6) 0.0033(6)
N1 0.0175(5) 0.0221(6) 0.0183(5) -0.0027(5) 0.0083(4) -0.0032(4)
N2 0.0181(5) 0.0270(6) 0.0204(6) -0.0007(5) 0.0103(5) -0.0008(5)
C1 0.0184(6) 0.0198(6) 0.0187(6) 0.0014(5) 0.0063(5) -0.0008(5)
C2 0.0170(6) 0.0204(6) 0.0183(6) 0.0016(5) 0.0060(5) -0.0005(5)
C3 0.0165(6) 0.0188(7) 0.0182(6) 0.0017(5) 0.0044(5) 0.0002(5)
C4 0.0189(6) 0.0234(7) 0.0200(6) 0.0009(5) 0.0072(5) -0.0007(5)
C5 0.0256(7) 0.0235(7) 0.0214(7) -0.0021(6) 0.0072(6) 0.0008(6)
C6 0.0251(7) 0.0243(7) 0.0295(8) -0.0050(6) 0.0067(6) -0.0063(6)
C7 0.0214(7) 0.0270(7) 0.0306(8) -0.0011(6) 0.0105(6) -0.0061(6)
C8 0.0173(6) 0.0220(7) 0.0210(6) 0.0013(5) 0.0063(5) 0.0001(5)
C9 0.0155(6) 0.0254(7) 0.0245(7) 0.0019(6) 0.0092(5) -0.0019(5)
C10 0.0241(7) 0.0235(7) 0.0247(8) -0.0049(6) 0.0090(6) -0.0063(6)
C11 0.0220(7) 0.0337(8) 0.0237(7) -0.0026(6) 0.0110(6) -0.0059(6)
C12 0.0535(11) 0.0676(14) 0.0212(8) -0.0027(8) 0.0036(8) 0.0277(10)
C13 0.108(2) 0.0368(11) 0.0437(11) 0.0110(9) 0.0329(12) 0.0290(12)

loop_
_atom_type_symbol
_atom_type_description
_atom_type_scat_dispersion_real
_atom_type_scat_dispersion_imag
_atom_type_scat_source
C C 0.0181 0.0091 'International Tables Vol C Tables 4.2.6.8 and 6.1.1.4'
H H 0.0000 0.0000 'International Tables Vol C Tables 4.2.6.8 and 6.1.1.4'
N N 0.0311 0.0180 'International Tables Vol C Tables 4.2.6.8 and 6.1.1.4'
O O 0.0492 0.0322 'International Tables Vol C Tables 4.2.6.8 and 6.1.1.4'
S S 0.3331 0.5567 'International Tables Vol C Tables 4.2.6.8 and 6.1.1.4'

loop_
_geom_angle_atom_site_label_1
_geom_angle_atom_site_label_2
_geom_angle_atom_site_label_3
_geom_angle
_geom_angle_site_symmetry_1
_geom_angle_site_symmetry_3
_geom_angle_publ_flag
O4 S1 C10 104.87(7) . . ?
O4 S1 C11 106.03(7) . . ?
C10 S1 C11 98.03(8) . . ?
O5 S2 C12 107.10(9) . . ?
O5 S2 C13 106.47(9) . . ?
C12 S2 C13 96.83(12) . . ?
C2 N1 C3 128.73(12) . . ?
C9 N2 N2 112.65(14) . 3_656 ?
O1 C1 O2 126.16(13) . . ?
O1 C1 C2 121.20(12) . . ?
O2 C1 C2 112.64(11) . . ?
O3 C2 N1 127.55(13) . . ?
O3 C2 C1 122.15(12) . . ?
N1 C2 C1 110.29(11) . . ?
N1 C3 C4 122.66(12) . . ?
N1 C3 C8 118.02(12) . . ?
C4 C3 C8 119.31(13) . . ?
C5 C4 C3 120.48(13) . . ?
C4 C5 C6 120.84(14) . . ?
C7 C6 C5 118.93(14) . . ?
C6 C7 C8 122.03(13) . . ?
C7 C8 C3 118.41(13) . . ?
C7 C8 C9 116.94(12) . . ?
C3 C8 C9 124.65(13) . . ?
N2 C9 C8 123.39(13) . . ?

loop_
_geom_bond_atom_site_label_1
_geom_bond_atom_site_label_2
_geom_bond_distance
_geom_bond_site_symmetry_2
_geom_bond_publ_flag
S1 O4 1.5254(10) . ?
S1 C10 1.7744(15) . ?
S1 C11 1.7815(15) . ?
S2 O5 1.4974(12) . ?
S2 C12 1.7529(19) . ?
S2 C13 1.776(2) . ?
O1 C1 1.2168(17) . ?
O2 C1 1.2999(17) . ?
O3 C2 1.2169(17) . ?
N1 C2 1.3513(18) . ?
N1 C3 1.3922(18) . ?
N2 C9 1.2853(19) . ?
N2 N2 1.400(2) 3_656 ?
C1 C2 1.5423(19) . ?
C3 C4 1.3984(19) . ?
C3 C8 1.4183(19) . ?
C4 C5 1.385(2) . ?
C5 C6 1.390(2) . ?
C6 C7 1.382(2) . ?
C7 C8 1.399(2) . ?
C8 C9 1.4586(19) . ?

loop_
_geom_hbond_atom_site_label_D
_geom_hbond_atom_site_label_H
_geom_hbond_atom_site_label_A
_geom_hbond_distance_DH
_geom_hbond_distance_HA
_geom_hbond_distance_DA
_geom_hbond_angle_DHA
_geom_hbond_site_symmetry_A
_geom_hbond_publ_flag
C12 H16 O5 0.98 2.63 3.611(3) 178.5 2_756 yes
N1 H2 N2 0.86(2) 1.97(2) 2.6871(17) 139.7(17) . yes
C11 H11 O1 0.98(2) 2.44(2) 3.354(2) 154.7(17) 1_565 yes
C11 H13 O1 0.96(2) 2.52(2) 3.2779(19) 136.4(15) . yes
C12 H15 O2 0.98 2.39 3.305(2) 155.5 4_576 yes
C13 H17 O3 0.98 2.48 3.361(2) 149.5 4_576 yes
O2 H1 O4 0.96(3) 1.54(3) 2.5030(14) 179(2) . yes
C10 H8 O3 0.93(2) 2.59(2) 3.439(2) 152.2(17) 3_766 yes
C10 H10 O5 0.93(2) 2.43(2) 3.291(2) 155.0(16) . yes
C11 H12 O5 0.92(2) 2.44(2) 3.259(2) 148.8(16) . yes

loop_
_geom_torsion_atom_site_label_1
_geom_torsion_atom_site_label_2
_geom_torsion_atom_site_label_3
_geom_torsion_atom_site_label_4
_geom_torsion
_geom_torsion_site_symmetry_1
_geom_torsion_site_symmetry_2
_geom_torsion_site_symmetry_3
_geom_torsion_site_symmetry_4
_geom_torsion_publ_flag
C3 N1 C2 O3 -0.1(2) . . . . ?
C3 N1 C2 C1 179.02(12) . . . . ?
O1 C1 C2 O3 -179.14(13) . . . . ?
O2 C1 C2 O3 1.63(19) . . . . ?
O1 C1 C2 N1 1.69(19) . . . . ?
O2 C1 C2 N1 -177.54(11) . . . . ?
C2 N1 C3 C4 1.3(2) . . . . ?
C2 N1 C3 C8 -179.43(13) . . . . ?
N1 C3 C4 C5 179.85(13) . . . . ?
C8 C3 C4 C5 0.6(2) . . . . ?
C3 C4 C5 C6 -0.4(2) . . . . ?
C4 C5 C6 C7 -0.3(2) . . . . ?
C5 C6 C7 C8 0.7(2) . . . . ?
C6 C7 C8 C3 -0.4(2) . . . . ?
C6 C7 C8 C9 179.61(14) . . . . ?
N1 C3 C8 C7 -179.49(13) . . . . ?
C4 C3 C8 C7 -0.2(2) . . . . ?
N1 C3 C8 C9 0.5(2) . . . . ?
C4 C3 C8 C9 179.73(13) . . . . ?
N2 N2 C9 C8 -179.97(14) 3_656 . . . ?
C7 C8 C9 N2 -177.49(14) . . . . ?
C3 C8 C9 N2 2.6(2) . . . . ?
